data_4517879
loop_
_publ_author_name
'Lipinski, Bryce M.'
'Walker, Katherine L.'
'Clayman, Naomi E.'
'Morris, Lilliana S.'
'Jugovic, Timothy M. E.'
'Roessler, Allison G.'
'Getzler, Yutan D. Y. L.'
'MacMillan, Samantha N.'
'Zare, Richard N.'
'Zimmerman, Paul M.'
'Waymouth, Robert M.'
'Coates, Geoffrey W.'

_publ_section_title
;
 Mechanistic Study of Isotactic Poly(propylene oxide) Synthesis using a
 Tethered Bimetallic Chromium Salen Catalyst
;
_journal_name_full 'ACS Catalysis'
_journal_page_first 8960
_journal_page_last 8967
_journal_paper_doi 10.1021/acscatal.0c02135
_journal_year 2020
_chemical_formula_moiety 'C74 H108 Cl Cr2 N5 O5, 0.5[C2H3N]'
_chemical_formula_sum 'C75 H109.5 Cl Cr2 N5.5 O5'
_chemical_formula_weight 1307.62
_space_group_crystal_system orthorhombic
_space_group_IT_number 19
_space_group_name_Hall 'P 2ac 2ab'
_space_group_name_H-M_alt 'P 21 21 21'
_atom_sites_solution_hydrogens mixed
_atom_sites_solution_primary dual
_audit_creation_date 2019-01-24
_audit_creation_method
;
Olex2 1.2
(compiled 2018.05.29 svn.r3508 for OlexSys, GUI svn.r5506)
;
_cell_angle_alpha 90
_cell_angle_beta 90
_cell_angle_gamma 90
_cell_formula_units_Z 4
_cell_length_a 17.0512(8)
_cell_length_b 20.0506(9)
_cell_length_c 22.7296(10)
_cell_measurement_reflns_used 21334
_cell_measurement_temperature 173(2)
_cell_measurement_theta_max 24.71
_cell_measurement_theta_min 1.35
_cell_volume 7770.9(6)
_computing_cell_refinement 'SAINT V5.00 (?, 2016)'
_computing_data_reduction 'SAINT V5.00 (?, 2016)'
_computing_molecular_graphics 'Olex2 (Dolomanov et al., 2009)'
_computing_publication_material 'Olex2 (Dolomanov et al., 2009)'
_computing_structure_refinement 'ShelXL (Sheldrick, 2015)'
_computing_structure_solution 'ShelXT (Sheldrick, 2015)'
_diffrn_ambient_temperature 173.15
_diffrn_measured_fraction_theta_full 0.999
_diffrn_measured_fraction_theta_max 0.998
_diffrn_measurement_device_type 'CCD area detector'
_diffrn_measurement_method 'phi and omega scans'
_diffrn_radiation_monochromator graphite
_diffrn_radiation_type MoK\a
_diffrn_radiation_wavelength 0.71073
_diffrn_reflns_av_R_equivalents 0.0647
_diffrn_reflns_av_unetI/netI 0.0652
_diffrn_reflns_Laue_measured_fraction_full 0.999
_diffrn_reflns_Laue_measured_fraction_max 0.998
_diffrn_reflns_limit_h_max 21
_diffrn_reflns_limit_h_min -20
_diffrn_reflns_limit_k_max 25
_diffrn_reflns_limit_k_min -25
_diffrn_reflns_limit_l_max 28
_diffrn_reflns_limit_l_min -26
_diffrn_reflns_number 63537
_diffrn_reflns_point_group_measured_fraction_full 0.999
_diffrn_reflns_point_group_measured_fraction_max 0.998
_diffrn_reflns_theta_full 25.242
_diffrn_reflns_theta_max 26.372
_diffrn_reflns_theta_min 1.354
_exptl_absorpt_coefficient_mu 0.361
_exptl_absorpt_correction_T_min 0.594024
_exptl_absorpt_correction_type multi-scan
_exptl_absorpt_process_details
'SAD V2.01 (?, 2016) was used for absorption correction. R(int) was 0.0689 before and 0.0484 after correction. The Ratio of minimum to maximum transmission is 0.5940. The \l/2 correction factor is 0.0015.'
_exptl_crystal_colour red
_exptl_crystal_colour_primary red
_exptl_crystal_density_diffrn 1.118
_exptl_crystal_description block
_exptl_crystal_F_000 2768
_exptl_crystal_size_max 0.15
_exptl_crystal_size_mid 0.1
_exptl_crystal_size_min 0.05
_exptl_transmission_factor_max 0.9821
_exptl_transmission_factor_min 0.594024
_refine_diff_density_max 0.280
_refine_diff_density_min -0.307
_refine_diff_density_rms 0.052
_refine_ls_abs_structure_details
;
 Flack x determined using 4792 quotients [(I+)-(I-)]/[(I+)+(I-)]
 (Parsons, Flack and Wagner, Acta Cryst. B69 (2013) 249-259).
;
_refine_ls_abs_structure_Flack 0.024(8)
_refine_ls_extinction_method none
_refine_ls_goodness_of_fit_ref 1.026
_refine_ls_hydrogen_treatment mixed
_refine_ls_matrix_type full
_refine_ls_number_parameters 812
_refine_ls_number_reflns 15881
_refine_ls_number_restraints 1
_refine_ls_restrained_S_all 1.026
_refine_ls_R_factor_all 0.0673
_refine_ls_R_factor_gt 0.0511
_refine_ls_shift/su_max 0.001
_refine_ls_shift/su_mean 0.000
_refine_ls_structure_factor_coef Fsqd
_refine_ls_weighting_details 'w=1/[\s^2^(Fo^2^)+(0.0465P)^2^+1.9053P] where P=(Fo^2^+2Fc^2^)/3'
_refine_ls_weighting_scheme calc
_refine_ls_wR_factor_gt 0.0993
_refine_ls_wR_factor_ref 0.1047
_reflns_Friedel_coverage 0.836
_reflns_Friedel_fraction_full 0.999
_reflns_Friedel_fraction_max 0.998
_reflns_number_gt 12970
_reflns_number_total 15881
_reflns_threshold_expression 'I > 2\s(I)'
_cod_data_source_file cs0c02135_si_001.cif
_cod_data_source_block m
_cod_depositor_comments 'Adding full bibliography for 4517879.cif.'
_cod_original_cell_volume 7771.0(6)
_cod_database_code 4517879
_shelx_shelxl_version_number 2018/3
_shelx_space_group_comment
;
The symmetry employed for this shelxl refinement is uniquely defined
by the following loop, which should always be used as a source of
symmetry information in preference to the above space-group names.
They are only intended as comments.
;
_shelx_estimated_absorpt_t_max 0.982
_shelx_estimated_absorpt_t_min 0.948
_olex2_refinement_description
;
1. Fixed Uiso
 At 1.2 times of:
  All C(H) groups, All C(H,H) groups, All O(H) groups
 At 1.5 times of:
  All C(H,H,H) groups
2. Restrained distances
 O5-H5
 0.84 with sigma of 0.02
3. Uiso/Uaniso restraints and constraints
: within 2A with sigma of 0.04 and sigma for terminal atoms of 0.08
4.a Ternary CH refined with riding coordinates:
 C31(H31), C32(H32), C67(H67), C68(H68)
4.b Secondary CH2 refined with riding coordinates:
 C33(H33A,H33B), C34(H34A,H34B), C35(H35A,H35B), C36(H36A,H36B), C69(H69A,
 H69B), C70(H70A,H70B), C71(H71A,H71B), C72(H72A,H72B)
4.c Aromatic/amide H refined with riding coordinates:
 C1(H1), C3(H3), C5(H5A), C16(H16), C20(H20), C22(H22), C37(H37), C41(H41),
 C43(H43), C52(H52), C54(H54), C56(H56)
4.d Idealised Me refined as rotating group:
 C9(H9A,H9B,H9C), C10(H10A,H10B,H10C), C11(H11A,H11B,H11C), C13(H13A,H13B,
 H13C), C14(H14A,H14B,H14C), C15(H15A,H15B,H15C), C24(H24A,H24B,H24C), C25(H25A,
 H25B,H25C), C26(H26A,H26B,H26C), C28(H28A,H28B,H28C), C29(H29A,H29B,H29C),
 C30(H30A,H30B,H30C), C45(H45A,H45B,H45C), C46(H46A,H46B,H46C), C47(H47A,H47B,
 H47C), C49(H49A,H49B,H49C), C50(H50A,H50B,H50C), C51(H51A,H51B,H51C), C60(H60A,
 H60B,H60C), C61(H61A,H61B,H61C), C62(H62A,H62B,H62C), C64(H64A,H64B,H64C),
 C65(H65A,H65B,H65C), C66(H66A,H66B,H66C), C74(H74A,H74B,H74C)
;
_olex2_submission_special_instructions 'No special instructions were received'

loop_
_space_group_symop_operation_xyz
'x, y, z'
'-x+1/2, -y, z+1/2'
'-x, y+1/2, -z+1/2'
'x+1/2, -y+1/2, -z'

loop_
_atom_site_label
_atom_site_type_symbol
_atom_site_fract_x
_atom_site_fract_y
_atom_site_fract_z
_atom_site_U_iso_or_equiv
_atom_site_adp_type
_atom_site_occupancy
_atom_site_site_symmetry_order
_atom_site_calc_flag
_atom_site_refinement_flags_posn
_atom_site_refinement_flags_adp
_atom_site_refinement_flags_occupancy
_atom_site_disorder_assembly
_atom_site_disorder_group
Cr1 Cr 0.97158(3) 0.05293(3) 0.73276(3) 0.01862(14) Uani 1 1 d . . . . .
Cr2 Cr 0.87022(4) 0.22469(3) 0.72570(3) 0.02101(15) Uani 1 1 d . . . . .
Cl1 Cl 1.04260(6) -0.04499(5) 0.75194(5) 0.0330(3) Uani 1 1 d . . . . .
O1 O 1.05503(15) 0.08624(14) 0.68315(12) 0.0223(6) Uani 1 1 d . . . . .
O2 O 0.91276(16) 0.00800(13) 0.67262(12) 0.0217(6) Uani 1 1 d . . . . .
O3 O 0.80131(16) 0.19986(15) 0.78961(12) 0.0285(7) Uani 1 1 d . . . . .
O4 O 0.79801(16) 0.21341(14) 0.66155(12) 0.0239(6) Uani 1 1 d . . . . .
O5 O 0.90681(15) 0.13367(13) 0.71459(12) 0.0215(6) Uani 1 1 d D . . . .
H5 H 0.886(2) 0.115(2) 0.6876(15) 0.026 Uiso 1 1 d DR . . . .
N1 N 1.02426(19) 0.09508(16) 0.80306(14) 0.0199(7) Uani 1 1 d . . . . .
N2 N 0.89212(19) 0.02618(16) 0.79377(14) 0.0202(7) Uani 1 1 d . . . . .
N3 N 0.95279(18) 0.24981(16) 0.78497(15) 0.0234(8) Uani 1 1 d . . . . .
N4 N 0.95218(19) 0.25873(16) 0.66915(15) 0.0226(8) Uani 1 1 d . . . . .
N5 N 0.8256(2) 0.32092(18) 0.73631(18) 0.0312(9) Uani 1 1 d . . . . .
C1 C 1.0979(2) 0.1071(2) 0.80567(18) 0.0226(9) Uani 1 1 d . . . . .
H1 H 1.118365 0.119498 0.842984 0.027 Uiso 1 1 calc R . . . .
C2 C 1.1529(2) 0.10375(19) 0.75746(18) 0.0232(9) Uani 1 1 d . . . . .
C3 C 1.2321(2) 0.11178(19) 0.7708(2) 0.0251(9) Uani 1 1 d . . . . .
H3 H 1.246533 0.119188 0.810620 0.030 Uiso 1 1 calc R . . . .
C4 C 1.2902(2) 0.10950(19) 0.7292(2) 0.0255(9) Uani 1 1 d . . . . .
C5 C 1.2655(2) 0.0984(2) 0.67108(19) 0.0250(9) Uani 1 1 d . . . . .
H5A H 1.304786 0.096449 0.641493 0.030 Uiso 1 1 calc R . . . .
C6 C 1.1885(2) 0.09022(19) 0.65358(18) 0.0221(9) Uani 1 1 d . . . . .
C7 C 1.1283(2) 0.09280(19) 0.69775(18) 0.0205(9) Uani 1 1 d . . . . .
C8 C 1.3766(2) 0.1194(2) 0.7467(2) 0.0319(10) Uani 1 1 d . . . . .
C9 C 1.3861(3) 0.1874(2) 0.7766(2) 0.0407(12) Uani 1 1 d . . . . .
H9A H 1.353463 0.189010 0.812072 0.061 Uiso 1 1 calc GR . . . .
H9B H 1.369611 0.222722 0.749414 0.061 Uiso 1 1 calc GR . . . .
H9C H 1.441147 0.194125 0.787373 0.061 Uiso 1 1 calc GR . . . .
C10 C 1.4320(3) 0.1176(3) 0.6940(2) 0.0484(14) Uani 1 1 d . . . . .
H10A H 1.426033 0.074974 0.673269 0.073 Uiso 1 1 calc GR . . . .
H10B H 1.486242 0.122238 0.707602 0.073 Uiso 1 1 calc GR . . . .
H10C H 1.419284 0.154281 0.667165 0.073 Uiso 1 1 calc GR . . . .
C11 C 1.4019(3) 0.0646(3) 0.7895(2) 0.0497(14) Uani 1 1 d . . . . .
H11A H 1.370722 0.067718 0.825609 0.074 Uiso 1 1 calc GR . . . .
H11B H 1.457597 0.070101 0.799047 0.074 Uiso 1 1 calc GR . . . .
H11C H 1.393684 0.020847 0.771286 0.074 Uiso 1 1 calc GR . . . .
C12 C 1.1657(3) 0.0762(2) 0.5895(2) 0.0303(11) Uani 1 1 d . . . . .
C13 C 1.1111(3) 0.1306(2) 0.5661(2) 0.0391(12) Uani 1 1 d . . . . .
H13A H 1.098742 0.121677 0.524763 0.059 Uiso 1 1 calc GR . . . .
H13B H 1.136912 0.174056 0.569511 0.059 Uiso 1 1 calc GR . . . .
H13C H 1.062490 0.130851 0.589200 0.059 Uiso 1 1 calc GR . . . .
C14 C 1.2377(3) 0.0749(3) 0.5484(2) 0.0467(14) Uani 1 1 d . . . . .
H14A H 1.274078 0.040122 0.561407 0.070 Uiso 1 1 calc GR . . . .
H14B H 1.264037 0.118350 0.549642 0.070 Uiso 1 1 calc GR . . . .
H14C H 1.220636 0.065567 0.508059 0.070 Uiso 1 1 calc GR . . . .
C15 C 1.1255(3) 0.0078(2) 0.5847(2) 0.0386(12) Uani 1 1 d . . . . .
H15A H 1.161869 -0.027107 0.597567 0.058 Uiso 1 1 calc GR . . . .
H15B H 1.110247 -0.000336 0.543717 0.058 Uiso 1 1 calc GR . . . .
H15C H 1.078658 0.007160 0.609686 0.058 Uiso 1 1 calc GR . . . .
C16 C 0.8225(2) 0.00550(18) 0.78218(18) 0.0208(9) Uani 1 1 d . . . . .
H16 H 0.787318 0.001345 0.814382 0.025 Uiso 1 1 calc R . . . .
C17 C 0.7928(2) -0.01198(19) 0.72486(19) 0.0223(8) Uani 1 1 d . . . . .
C18 C 0.8398(2) -0.01306(19) 0.67337(18) 0.0196(9) Uani 1 1 d . . . . .
C19 C 0.8064(2) -0.03899(19) 0.62025(18) 0.0209(9) Uani 1 1 d . . . . .
C20 C 0.7303(2) -0.0614(2) 0.62156(18) 0.0240(9) Uani 1 1 d . . . . .
H20 H 0.708677 -0.078804 0.586230 0.029 Uiso 1 1 calc R . . . .
C21 C 0.6825(2) -0.0603(2) 0.67194(18) 0.0234(9) Uani 1 1 d . . . . .
C22 C 0.7147(2) -0.03545(19) 0.72242(19) 0.0226(9) Uani 1 1 d . . . . .
H22 H 0.683486 -0.033865 0.757030 0.027 Uiso 1 1 calc R . . . .
C23 C 0.8575(2) -0.0422(2) 0.56419(17) 0.0223(9) Uani 1 1 d . . . . .
C24 C 0.8914(3) 0.0276(2) 0.5487(2) 0.0319(11) Uani 1 1 d . . . . .
H24A H 0.848663 0.060115 0.546628 0.048 Uiso 1 1 calc GR . . . .
H24B H 0.918247 0.025399 0.510650 0.048 Uiso 1 1 calc GR . . . .
H24C H 0.928831 0.041182 0.579209 0.048 Uiso 1 1 calc GR . . . .
C25 C 0.8109(3) -0.0658(3) 0.51046(19) 0.0375(12) Uani 1 1 d . . . . .
H25A H 0.768594 -0.034126 0.502229 0.056 Uiso 1 1 calc GR . . . .
H25B H 0.788500 -0.109923 0.518462 0.056 Uiso 1 1 calc GR . . . .
H25C H 0.845877 -0.068600 0.476323 0.056 Uiso 1 1 calc GR . . . .
C26 C 0.9248(3) -0.0921(2) 0.57354(19) 0.0286(10) Uani 1 1 d . . . . .
H26A H 0.958082 -0.093105 0.538372 0.043 Uiso 1 1 calc GR . . . .
H26B H 0.903153 -0.136586 0.580657 0.043 Uiso 1 1 calc GR . . . .
H26C H 0.956239 -0.078242 0.607534 0.043 Uiso 1 1 calc GR . . . .
C27 C 0.5976(3) -0.0866(2) 0.6688(2) 0.0330(11) Uani 1 1 d . . . . .
C28 C 0.5957(3) -0.1549(2) 0.6381(3) 0.0524(15) Uani 1 1 d . . . . .
H28A H 0.612792 -0.149886 0.597179 0.079 Uiso 1 1 calc GR . . . .
H28B H 0.542145 -0.172581 0.638984 0.079 Uiso 1 1 calc GR . . . .
H28C H 0.630951 -0.185713 0.658602 0.079 Uiso 1 1 calc GR . . . .
C29 C 0.5608(3) -0.0933(4) 0.7297(3) 0.079(2) Uani 1 1 d . . . . .
H29A H 0.591831 -0.124405 0.753403 0.118 Uiso 1 1 calc GR . . . .
H29B H 0.507131 -0.110096 0.725824 0.118 Uiso 1 1 calc GR . . . .
H29C H 0.559935 -0.049515 0.748894 0.118 Uiso 1 1 calc GR . . . .
C30 C 0.5479(3) -0.0388(3) 0.6320(3) 0.0481(14) Uani 1 1 d . . . . .
H30A H 0.570767 -0.034505 0.592666 0.072 Uiso 1 1 calc GR . . . .
H30B H 0.546615 0.005004 0.651098 0.072 Uiso 1 1 calc GR . . . .
H30C H 0.494392 -0.056302 0.628788 0.072 Uiso 1 1 calc GR . . . .
C31 C 0.9713(2) 0.0986(2) 0.85426(17) 0.0256(9) Uani 1 1 d . . . . .
H31 H 0.934493 0.136602 0.847230 0.031 Uiso 1 1 calc R . . . .
C32 C 0.9218(2) 0.0344(2) 0.85459(18) 0.0254(10) Uani 1 1 d . . . . .
H32 H 0.958305 -0.003518 0.862504 0.030 Uiso 1 1 calc R . . . .
C33 C 0.8622(3) 0.0355(3) 0.90402(18) 0.0367(12) Uani 1 1 d . . . . .
H33A H 0.832571 -0.006982 0.904448 0.044 Uiso 1 1 calc R . . . .
H33B H 0.824451 0.072329 0.897625 0.044 Uiso 1 1 calc R . . . .
C34 C 0.9038(3) 0.0451(3) 0.96282(19) 0.0434(13) Uani 1 1 d . . . . .
H34A H 0.864655 0.045586 0.994977 0.052 Uiso 1 1 calc R . . . .
H34B H 0.940028 0.007306 0.969788 0.052 Uiso 1 1 calc R . . . .
C35 C 0.9495(3) 0.1098(3) 0.9632(2) 0.0407(12) Uani 1 1 d . . . . .
H35A H 0.976423 0.114914 1.001496 0.049 Uiso 1 1 calc R . . . .
H35B H 0.912804 0.147690 0.958426 0.049 Uiso 1 1 calc R . . . .
C36 C 1.0110(2) 0.1111(3) 0.91283(18) 0.0318(11) Uani 1 1 d . . . . .
H36A H 1.037458 0.155088 0.912067 0.038 Uiso 1 1 calc R . . . .
H36B H 1.051267 0.076484 0.919918 0.038 Uiso 1 1 calc R . . . .
C37 C 0.9377(3) 0.2670(2) 0.83847(19) 0.0293(10) Uani 1 1 d . . . . .
H37 H 0.979633 0.285536 0.860638 0.035 Uiso 1 1 calc R . . . .
C38 C 0.8629(2) 0.2606(2) 0.86772(18) 0.0264(10) Uani 1 1 d . . . . .
C39 C 0.7976(2) 0.2281(2) 0.84186(18) 0.0250(9) Uani 1 1 d . . . . .
C40 C 0.7259(2) 0.2253(2) 0.87442(19) 0.0271(9) Uani 1 1 d . . . . .
C41 C 0.7249(3) 0.2539(2) 0.93006(19) 0.0296(10) Uani 1 1 d . . . . .
H41 H 0.677423 0.251788 0.951823 0.036 Uiso 1 1 calc R . . . .
C42 C 0.7895(3) 0.2857(2) 0.95638(19) 0.0326(11) Uani 1 1 d . . . . .
C43 C 0.8577(3) 0.2883(2) 0.92456(19) 0.0300(10) Uani 1 1 d . . . . .
H43 H 0.902524 0.309264 0.941188 0.036 Uiso 1 1 calc R . . . .
C44 C 0.6519(2) 0.1944(2) 0.8468(2) 0.0312(11) Uani 1 1 d . . . . .
C45 C 0.5815(3) 0.1971(3) 0.8893(2) 0.0424(13) Uani 1 1 d . . . . .
H45A H 0.534712 0.179874 0.869416 0.064 Uiso 1 1 calc GR . . . .
H45B H 0.572373 0.243394 0.901343 0.064 Uiso 1 1 calc GR . . . .
H45C H 0.592715 0.169854 0.924058 0.064 Uiso 1 1 calc GR . . . .
C46 C 0.6654(3) 0.1209(2) 0.8302(2) 0.0386(12) Uani 1 1 d . . . . .
H46A H 0.617882 0.102920 0.811787 0.058 Uiso 1 1 calc GR . . . .
H46B H 0.677534 0.095143 0.865709 0.058 Uiso 1 1 calc GR . . . .
H46C H 0.709278 0.117718 0.802515 0.058 Uiso 1 1 calc GR . . . .
C47 C 0.6303(3) 0.2354(3) 0.7918(2) 0.0426(13) Uani 1 1 d . . . . .
H47A H 0.581576 0.217998 0.774761 0.064 Uiso 1 1 calc GR . . . .
H47B H 0.672586 0.231917 0.762715 0.064 Uiso 1 1 calc GR . . . .
H47C H 0.622988 0.282187 0.802795 0.064 Uiso 1 1 calc GR . . . .
C48 C 0.7800(3) 0.3177(2) 1.0178(2) 0.0385(12) Uani 1 1 d . . . . .
C49 C 0.7439(3) 0.2666(3) 1.0610(2) 0.0483(14) Uani 1 1 d . . . . .
H49A H 0.690356 0.255764 1.048512 0.072 Uiso 1 1 calc GR . . . .
H49B H 0.742567 0.285745 1.100701 0.072 Uiso 1 1 calc GR . . . .
H49C H 0.775743 0.225951 1.061260 0.072 Uiso 1 1 calc GR . . . .
C50 C 0.7245(4) 0.3766(3) 1.0125(3) 0.0631(18) Uani 1 1 d . . . . .
H50A H 0.673849 0.361204 0.997384 0.095 Uiso 1 1 calc GR . . . .
H50B H 0.746802 0.409544 0.985397 0.095 Uiso 1 1 calc GR . . . .
H50C H 0.717160 0.396999 1.051278 0.095 Uiso 1 1 calc GR . . . .
C51 C 0.8575(4) 0.3420(4) 1.0421(2) 0.069(2) Uani 1 1 d . . . . .
H51A H 0.895317 0.305198 1.042075 0.103 Uiso 1 1 calc GR . . . .
H51B H 0.850001 0.358052 1.082420 0.103 Uiso 1 1 calc GR . . . .
H51C H 0.877326 0.378411 1.017501 0.103 Uiso 1 1 calc GR . . . .
C52 C 0.9513(2) 0.2475(2) 0.61381(19) 0.0258(10) Uani 1 1 d . . . . .
H52 H 0.996982 0.259640 0.592433 0.031 Uiso 1 1 calc R . . . .
C53 C 0.8879(2) 0.2184(2) 0.58045(18) 0.0243(9) Uani 1 1 d . . . . .
C54 C 0.9008(3) 0.2089(2) 0.52001(19) 0.0313(11) Uani 1 1 d . . . . .
H54 H 0.951565 0.217268 0.504527 0.038 Uiso 1 1 calc R . . . .
C55 C 0.8429(3) 0.1880(2) 0.48252(19) 0.0306(10) Uani 1 1 d . . . . .
C56 C 0.7681(3) 0.1789(2) 0.50784(19) 0.0285(10) Uani 1 1 d . . . . .
H56 H 0.726718 0.165786 0.482362 0.034 Uiso 1 1 calc R . . . .
C57 C 0.7500(2) 0.1876(2) 0.56651(19) 0.0253(10) Uani 1 1 d . . . . .
C58 C 0.8123(2) 0.20647(19) 0.60530(19) 0.0237(9) Uani 1 1 d . . . . .
C59 C 0.8545(3) 0.1769(3) 0.4168(2) 0.0365(11) Uani 1 1 d . . . . .
C60 C 0.8081(4) 0.2317(3) 0.3840(2) 0.0539(15) Uani 1 1 d . . . . .
H60A H 0.751847 0.225596 0.391124 0.081 Uiso 1 1 calc GR . . . .
H60B H 0.818602 0.228482 0.341698 0.081 Uiso 1 1 calc GR . . . .
H60C H 0.824327 0.275640 0.398340 0.081 Uiso 1 1 calc GR . . . .
C61 C 0.9408(3) 0.1830(4) 0.3993(3) 0.071(2) Uani 1 1 d . . . . .
H61A H 0.945711 0.178287 0.356543 0.106 Uiso 1 1 calc GR . . . .
H61B H 0.971164 0.147933 0.418797 0.106 Uiso 1 1 calc GR . . . .
H61C H 0.960733 0.226797 0.411306 0.106 Uiso 1 1 calc GR . . . .
C62 C 0.8245(3) 0.1081(2) 0.3982(2) 0.0433(13) Uani 1 1 d . . . . .
H62A H 0.769103 0.103705 0.409128 0.065 Uiso 1 1 calc GR . . . .
H62B H 0.855106 0.073419 0.418128 0.065 Uiso 1 1 calc GR . . . .
H62C H 0.829972 0.103075 0.355539 0.065 Uiso 1 1 calc GR . . . .
C63 C 0.6672(3) 0.1786(2) 0.5905(2) 0.0337(11) Uani 1 1 d . . . . .
C64 C 0.6088(3) 0.1586(3) 0.5422(3) 0.0618(18) Uani 1 1 d . . . . .
H64A H 0.556670 0.152552 0.559502 0.093 Uiso 1 1 calc GR . . . .
H64B H 0.625899 0.116803 0.523926 0.093 Uiso 1 1 calc GR . . . .
H64C H 0.606609 0.193789 0.512274 0.093 Uiso 1 1 calc GR . . . .
C65 C 0.6671(3) 0.1232(2) 0.6383(2) 0.0411(13) Uani 1 1 d . . . . .
H65A H 0.696297 0.138688 0.672803 0.062 Uiso 1 1 calc GR . . . .
H65B H 0.692024 0.082937 0.622522 0.062 Uiso 1 1 calc GR . . . .
H65C H 0.612964 0.113045 0.649620 0.062 Uiso 1 1 calc GR . . . .
C66 C 0.6379(3) 0.2440(3) 0.6172(2) 0.0471(13) Uani 1 1 d . . . . .
H66A H 0.671483 0.256459 0.650362 0.071 Uiso 1 1 calc GR . . . .
H66B H 0.583839 0.238222 0.630983 0.071 Uiso 1 1 calc GR . . . .
H66C H 0.639473 0.279187 0.587286 0.071 Uiso 1 1 calc GR . . . .
C67 C 1.0166(2) 0.2943(2) 0.69863(19) 0.0266(10) Uani 1 1 d . . . . .
H67 H 0.997563 0.340265 0.707950 0.032 Uiso 1 1 calc R . . . .
C68 C 1.0304(2) 0.25805(19) 0.75750(18) 0.0240(9) Uani 1 1 d . . . . .
H68 H 1.050424 0.212437 0.748023 0.029 Uiso 1 1 calc R . . . .
C69 C 1.0931(3) 0.2928(2) 0.7951(2) 0.0291(10) Uani 1 1 d . . . . .
H69A H 1.073411 0.336921 0.807917 0.035 Uiso 1 1 calc R . . . .
H69B H 1.103632 0.265788 0.830694 0.035 Uiso 1 1 calc R . . . .
C70 C 1.1686(2) 0.3018(2) 0.7605(2) 0.0372(12) Uani 1 1 d . . . . .
H70A H 1.191603 0.257638 0.751291 0.045 Uiso 1 1 calc R . . . .
H70B H 1.207039 0.327140 0.784292 0.045 Uiso 1 1 calc R . . . .
C71 C 1.1511(3) 0.3394(2) 0.7034(2) 0.0371(12) Uani 1 1 d . . . . .
H71A H 1.129438 0.383928 0.712917 0.045 Uiso 1 1 calc R . . . .
H71B H 1.200532 0.346036 0.681224 0.045 Uiso 1 1 calc R . . . .
C72 C 1.0927(3) 0.3013(2) 0.6650(2) 0.0337(11) Uani 1 1 d . . . . .
H72A H 1.083518 0.325811 0.627860 0.040 Uiso 1 1 calc R . . . .
H72B H 1.113864 0.256689 0.655298 0.040 Uiso 1 1 calc R . . . .
C73 C 0.7972(3) 0.3689(3) 0.7486(2) 0.0443(13) Uani 1 1 d . . . . .
C74 C 0.7596(3) 0.4318(3) 0.7674(4) 0.084(2) Uani 1 1 d . . . . .
H74A H 0.749438 0.459788 0.732874 0.127 Uiso 1 1 calc GR . . . .
H74B H 0.794457 0.455554 0.794540 0.127 Uiso 1 1 calc GR . . . .
H74C H 0.709935 0.421850 0.787270 0.127 Uiso 1 1 calc GR . . . .

loop_
_atom_site_aniso_label
_atom_site_aniso_U_11
_atom_site_aniso_U_22
_atom_site_aniso_U_33
_atom_site_aniso_U_23
_atom_site_aniso_U_13
_atom_site_aniso_U_12
Cr1 0.0134(3) 0.0248(3) 0.0177(3) -0.0026(3) 0.0007(3) -0.0017(3)
Cr2 0.0152(3) 0.0257(3) 0.0221(3) -0.0065(3) 0.0003(3) -0.0006(3)
Cl1 0.0256(5) 0.0271(5) 0.0463(7) 0.0044(5) 0.0022(5) 0.0018(4)
O1 0.0145(15) 0.0323(15) 0.0203(15) -0.0033(12) 0.0018(11) -0.0017(12)
O2 0.0164(15) 0.0302(15) 0.0186(15) -0.0082(12) 0.0040(12) -0.0032(12)
O3 0.0187(15) 0.0421(17) 0.0246(17) -0.0119(13) 0.0057(12) -0.0051(13)
O4 0.0196(15) 0.0332(16) 0.0188(16) -0.0032(13) -0.0035(12) -0.0009(13)
O5 0.0173(15) 0.0243(15) 0.0229(17) -0.0067(12) -0.0042(12) 0.0007(12)
N1 0.0185(18) 0.0234(17) 0.0179(17) -0.0046(13) 0.0031(15) -0.0025(15)
N2 0.0181(18) 0.0246(17) 0.0178(18) 0.0021(13) 0.0025(14) -0.0005(14)
N3 0.0150(17) 0.0306(17) 0.024(2) -0.0092(15) -0.0011(14) -0.0013(14)
N4 0.0181(19) 0.0249(18) 0.025(2) -0.0027(14) -0.0020(15) -0.0028(14)
N5 0.0239(19) 0.0263(19) 0.043(2) -0.0053(18) -0.0027(19) 0.0034(16)
C1 0.020(2) 0.026(2) 0.021(2) -0.0012(18) -0.0019(18) -0.0019(18)
C2 0.017(2) 0.026(2) 0.027(2) -0.0022(18) 0.0005(17) -0.0034(16)
C3 0.021(2) 0.028(2) 0.025(2) -0.0014(19) 0.000(2) -0.0058(17)
C4 0.018(2) 0.025(2) 0.033(2) -0.003(2) 0.002(2) -0.0025(16)
C5 0.022(2) 0.023(2) 0.031(2) -0.0022(19) 0.0132(19) -0.0005(18)
C6 0.020(2) 0.022(2) 0.024(2) -0.0004(17) 0.0042(17) 0.0000(17)
C7 0.017(2) 0.0181(19) 0.027(2) -0.0027(17) 0.0025(18) -0.0048(17)
C8 0.016(2) 0.040(2) 0.039(3) -0.004(2) -0.0001(19) 0.0004(19)
C9 0.023(2) 0.051(3) 0.047(3) -0.003(3) -0.004(2) -0.012(2)
C10 0.019(2) 0.075(4) 0.051(3) -0.011(3) 0.004(2) -0.001(2)
C11 0.021(2) 0.062(3) 0.066(4) 0.009(3) -0.012(2) 0.004(2)
C12 0.022(2) 0.042(3) 0.026(3) -0.008(2) 0.0062(19) -0.0053(19)
C13 0.042(3) 0.052(3) 0.023(3) -0.005(2) 0.006(2) -0.003(2)
C14 0.032(3) 0.075(4) 0.033(3) -0.019(3) 0.009(2) -0.009(3)
C15 0.037(3) 0.046(3) 0.032(3) -0.018(2) 0.002(2) -0.001(2)
C16 0.016(2) 0.022(2) 0.025(2) -0.0006(17) 0.0055(17) -0.0007(16)
C17 0.018(2) 0.025(2) 0.023(2) -0.0022(19) -0.0003(19) -0.0025(16)
C18 0.018(2) 0.0160(19) 0.025(2) -0.0009(16) -0.0002(17) 0.0025(16)
C19 0.0119(19) 0.023(2) 0.028(2) -0.0027(17) -0.0045(17) 0.0036(16)
C20 0.028(2) 0.024(2) 0.020(2) -0.0025(18) -0.0035(18) -0.0048(18)
C21 0.017(2) 0.029(2) 0.024(2) 0.0024(18) -0.0029(17) -0.0025(18)
C22 0.017(2) 0.027(2) 0.024(2) 0.0019(18) 0.0044(18) 0.0031(16)
C23 0.019(2) 0.032(2) 0.016(2) -0.0007(17) -0.0022(16) -0.0018(18)
C24 0.036(3) 0.033(2) 0.027(2) 0.0076(19) 0.000(2) 0.000(2)
C25 0.034(3) 0.057(3) 0.022(2) -0.008(2) -0.002(2) -0.006(2)
C26 0.034(3) 0.032(2) 0.020(2) 0.0002(18) 0.0058(19) 0.001(2)
C27 0.020(2) 0.048(3) 0.031(3) 0.001(2) -0.004(2) -0.014(2)
C28 0.033(3) 0.044(3) 0.079(4) 0.007(3) -0.011(3) -0.021(2)
C29 0.034(3) 0.163(7) 0.040(3) -0.002(4) 0.007(3) -0.056(4)
C30 0.020(3) 0.049(3) 0.075(4) 0.003(3) -0.010(3) -0.001(2)
C31 0.019(2) 0.041(2) 0.017(2) -0.0041(18) 0.0020(18) -0.008(2)
C32 0.015(2) 0.044(3) 0.018(2) 0.0020(19) -0.0010(17) -0.0021(18)
C33 0.023(2) 0.068(3) 0.020(2) 0.001(2) 0.0053(19) -0.010(2)
C34 0.027(3) 0.089(4) 0.015(2) -0.003(2) 0.0034(19) -0.005(3)
C35 0.030(3) 0.074(4) 0.018(2) -0.007(2) 0.002(2) -0.008(2)
C36 0.024(2) 0.053(3) 0.018(2) -0.004(2) 0.0036(18) -0.011(2)
C37 0.026(2) 0.033(2) 0.028(3) -0.009(2) -0.0019(19) -0.0016(19)
C38 0.023(2) 0.028(2) 0.028(2) -0.0060(18) 0.0043(19) -0.0020(18)
C39 0.020(2) 0.030(2) 0.024(2) -0.0033(19) -0.0021(18) 0.0022(18)
C40 0.020(2) 0.034(2) 0.028(2) 0.004(2) 0.0029(18) 0.0038(19)
C41 0.024(2) 0.039(2) 0.026(2) -0.005(2) 0.0053(19) 0.008(2)
C42 0.037(3) 0.038(3) 0.023(2) -0.005(2) 0.008(2) 0.002(2)
C43 0.026(2) 0.035(3) 0.030(2) -0.0069(19) -0.004(2) 0.0031(19)
C44 0.014(2) 0.052(3) 0.028(2) 0.005(2) 0.0062(18) -0.003(2)
C45 0.024(3) 0.070(4) 0.034(3) -0.002(3) 0.004(2) 0.000(2)
C46 0.023(2) 0.053(3) 0.040(3) -0.003(2) 0.001(2) -0.009(2)
C47 0.021(2) 0.071(4) 0.036(3) 0.000(2) -0.002(2) 0.002(2)
C48 0.047(3) 0.040(3) 0.028(3) -0.015(2) 0.015(2) -0.007(2)
C49 0.066(4) 0.057(3) 0.022(3) -0.004(2) 0.014(2) -0.006(3)
C50 0.089(5) 0.051(4) 0.049(4) -0.009(3) 0.028(3) 0.006(3)
C51 0.072(4) 0.104(5) 0.031(3) -0.029(3) 0.020(3) -0.031(4)
C52 0.019(2) 0.026(2) 0.032(3) 0.0047(18) 0.0043(18) -0.0036(18)
C53 0.021(2) 0.026(2) 0.026(2) -0.0004(18) 0.0011(18) -0.0051(18)
C54 0.027(2) 0.040(3) 0.027(2) 0.007(2) 0.000(2) -0.011(2)
C55 0.036(3) 0.030(2) 0.025(2) 0.0043(19) -0.004(2) -0.008(2)
C56 0.024(2) 0.038(3) 0.024(2) -0.0034(19) -0.0043(19) -0.0046(19)
C57 0.023(2) 0.022(2) 0.031(3) 0.0083(18) -0.0027(19) 0.0000(17)
C58 0.026(2) 0.017(2) 0.028(2) 0.0022(17) -0.0008(19) 0.0034(17)
C59 0.029(3) 0.055(3) 0.026(3) 0.001(2) 0.002(2) -0.013(2)
C60 0.074(4) 0.053(3) 0.035(3) 0.009(3) -0.005(3) -0.020(3)
C61 0.039(3) 0.138(6) 0.036(3) -0.025(4) 0.008(3) -0.030(4)
C62 0.062(4) 0.044(3) 0.024(3) -0.002(2) -0.004(2) -0.005(3)
C63 0.022(2) 0.049(3) 0.031(3) -0.006(2) -0.003(2) -0.002(2)
C64 0.024(3) 0.103(5) 0.059(4) -0.019(3) -0.002(3) -0.019(3)
C65 0.026(3) 0.044(3) 0.053(3) -0.003(2) 0.008(2) -0.013(2)
C66 0.033(3) 0.057(3) 0.052(3) 0.003(3) -0.002(2) 0.017(3)
C67 0.024(2) 0.025(2) 0.031(2) -0.0079(18) -0.0002(19) -0.0013(18)
C68 0.0175(19) 0.027(2) 0.027(2) -0.0082(17) -0.0036(18) -0.0025(17)
C69 0.026(2) 0.032(2) 0.029(2) -0.0110(19) 0.000(2) -0.0060(19)
C70 0.018(2) 0.047(3) 0.046(3) -0.019(2) -0.001(2) -0.009(2)
C71 0.029(3) 0.042(3) 0.040(3) -0.014(2) 0.008(2) -0.019(2)
C72 0.030(3) 0.041(3) 0.030(3) -0.010(2) 0.005(2) -0.015(2)
C73 0.031(3) 0.042(3) 0.061(4) -0.004(3) -0.005(3) -0.005(2)
C74 0.045(3) 0.042(3) 0.166(8) -0.032(4) 0.020(5) 0.010(3)

loop_
_atom_type_symbol
_atom_type_description
_atom_type_scat_dispersion_real
_atom_type_scat_dispersion_imag
_atom_type_scat_source
C C 0.0033 0.0016 'International Tables Vol C Tables 4.2.6.8 and 6.1.1.4'
H H 0.0000 0.0000 'International Tables Vol C Tables 4.2.6.8 and 6.1.1.4'
Cl Cl 0.1484 0.1585 'International Tables Vol C Tables 4.2.6.8 and 6.1.1.4'
Cr Cr 0.3209 0.6236 'International Tables Vol C Tables 4.2.6.8 and 6.1.1.4'
N N 0.0061 0.0033 'International Tables Vol C Tables 4.2.6.8 and 6.1.1.4'
O O 0.0106 0.0060 'International Tables Vol C Tables 4.2.6.8 and 6.1.1.4'

loop_
_geom_angle_atom_site_label_1
_geom_angle_atom_site_label_2
_geom_angle_atom_site_label_3
_geom_angle
_geom_angle_site_symmetry_1
_geom_angle_site_symmetry_3
_geom_angle_publ_flag
O1 Cr1 Cl1 91.01(9) . . ?
O1 Cr1 O5 90.37(12) . . ?
O1 Cr1 N1 89.40(12) . . ?
O1 Cr1 N2 171.62(13) . . ?
O2 Cr1 Cl1 90.52(9) . . ?
O2 Cr1 O1 97.54(11) . . ?
O2 Cr1 O5 86.81(11) . . ?
O2 Cr1 N1 173.00(13) . . ?
O2 Cr1 N2 90.79(12) . . ?
O5 Cr1 Cl1 177.14(9) . . ?
O5 Cr1 N1 94.03(12) . . ?
O5 Cr1 N2 89.21(12) . . ?
N1 Cr1 Cl1 88.49(10) . . ?
N2 Cr1 Cl1 89.79(10) . . ?
N2 Cr1 N1 82.28(13) . . ?
O3 Cr2 O5 92.92(12) . . ?
O3 Cr2 N3 89.23(13) . . ?
O3 Cr2 N4 170.60(13) . . ?
O3 Cr2 N5 85.96(14) . . ?
O4 Cr2 O3 98.65(11) . . ?
O4 Cr2 O5 89.81(12) . . ?
O4 Cr2 N3 170.23(13) . . ?
O4 Cr2 N4 90.02(13) . . ?
O4 Cr2 N5 87.87(13) . . ?
O5 Cr2 N3 95.59(12) . . ?
O5 Cr2 N4 90.72(12) . . ?
O5 Cr2 N5 177.24(13) . . ?
N3 Cr2 N4 81.79(13) . . ?
N3 Cr2 N5 86.92(14) . . ?
N4 Cr2 N5 90.77(14) . . ?
C7 O1 Cr1 126.4(3) . . ?
C18 O2 Cr1 129.5(3) . . ?
C39 O3 Cr2 126.6(3) . . ?
C58 O4 Cr2 129.4(3) . . ?
Cr2 O5 Cr1 155.29(15) . . ?
C1 N1 Cr1 123.5(3) . . ?
C1 N1 C31 123.7(3) . . ?
C31 N1 Cr1 111.8(2) . . ?
C16 N2 Cr1 124.6(3) . . ?
C16 N2 C32 122.9(3) . . ?
C32 N2 Cr1 112.6(2) . . ?
C37 N3 Cr2 124.0(3) . . ?
C37 N3 C68 123.3(3) . . ?
C68 N3 Cr2 111.9(2) . . ?
C52 N4 Cr2 124.0(3) . . ?
C52 N4 C67 122.9(3) . . ?
C67 N4 Cr2 113.0(3) . . ?
C73 N5 Cr2 170.6(4) . . ?
N1 C1 C2 126.4(4) . . ?
C3 C2 C1 117.3(4) . . ?
C3 C2 C7 120.4(4) . . ?
C7 C2 C1 122.3(3) . . ?
C4 C3 C2 123.2(4) . . ?
C3 C4 C5 115.9(4) . . ?
C3 C4 C8 120.6(4) . . ?
C5 C4 C8 123.4(4) . . ?
C6 C5 C4 125.1(4) . . ?
C5 C6 C7 118.2(4) . . ?
C5 C6 C12 122.4(4) . . ?
C7 C6 C12 119.3(4) . . ?
O1 C7 C2 122.5(4) . . ?
O1 C7 C6 120.3(4) . . ?
C6 C7 C2 117.2(3) . . ?
C9 C8 C4 109.3(3) . . ?
C10 C8 C4 112.7(4) . . ?
C10 C8 C9 107.7(4) . . ?
C10 C8 C11 107.9(4) . . ?
C11 C8 C4 110.1(4) . . ?
C11 C8 C9 109.1(4) . . ?
C6 C12 C14 112.1(4) . . ?
C6 C12 C15 110.1(4) . . ?
C13 C12 C6 110.7(4) . . ?
C13 C12 C14 106.7(4) . . ?
C13 C12 C15 109.9(4) . . ?
C15 C12 C14 107.3(4) . . ?
N2 C16 C17 126.0(4) . . ?
C18 C17 C16 123.5(3) . . ?
C22 C17 C16 116.6(4) . . ?
C22 C17 C18 119.6(4) . . ?
O2 C18 C17 122.7(4) . . ?
O2 C18 C19 118.8(3) . . ?
C17 C18 C19 118.4(4) . . ?
C18 C19 C23 119.1(3) . . ?
C20 C19 C18 118.4(4) . . ?
C20 C19 C23 122.5(3) . . ?
C19 C20 C21 124.1(4) . . ?
C20 C21 C27 120.0(4) . . ?
C22 C21 C20 117.2(4) . . ?
C22 C21 C27 122.7(4) . . ?
C21 C22 C17 122.2(4) . . ?
C19 C23 C24 111.0(3) . . ?
C25 C23 C19 112.2(3) . . ?
C25 C23 C24 106.9(3) . . ?
C25 C23 C26 107.2(4) . . ?
C26 C23 C19 109.5(3) . . ?
C26 C23 C24 109.8(3) . . ?
C28 C27 C21 110.2(4) . . ?
C29 C27 C21 111.9(4) . . ?
C29 C27 C28 109.0(4) . . ?
C29 C27 C30 108.8(5) . . ?
C30 C27 C21 109.4(4) . . ?
C30 C27 C28 107.4(4) . . ?
N1 C31 C32 107.5(3) . . ?
N1 C31 C36 115.3(3) . . ?
C36 C31 C32 112.3(3) . . ?
N2 C32 C31 106.0(3) . . ?
N2 C32 C33 117.7(3) . . ?
C33 C32 C31 111.1(4) . . ?
C32 C33 C34 109.8(4) . . ?
C35 C34 C33 110.6(4) . . ?
C34 C35 C36 111.0(4) . . ?
C31 C36 C35 110.0(3) . . ?
N3 C37 C38 125.9(4) . . ?
C39 C38 C37 123.0(4) . . ?
C43 C38 C37 116.2(4) . . ?
C43 C38 C39 120.9(4) . . ?
O3 C39 C38 122.2(4) . . ?
O3 C39 C40 119.4(4) . . ?
C38 C39 C40 118.3(4) . . ?
C39 C40 C44 120.3(4) . . ?
C41 C40 C39 117.7(4) . . ?
C41 C40 C44 121.9(4) . . ?
C40 C41 C42 124.4(4) . . ?
C41 C42 C48 119.4(4) . . ?
C43 C42 C41 117.2(4) . . ?
C43 C42 C48 123.3(4) . . ?
C42 C43 C38 121.4(4) . . ?
C40 C44 C45 111.6(4) . . ?
C40 C44 C47 108.1(4) . . ?
C45 C44 C47 107.6(4) . . ?
C46 C44 C40 111.4(4) . . ?
C46 C44 C45 107.7(4) . . ?
C46 C44 C47 110.3(4) . . ?
C42 C48 C49 109.9(4) . . ?
C50 C48 C42 108.4(4) . . ?
C50 C48 C49 108.5(4) . . ?
C51 C48 C42 111.8(4) . . ?
C51 C48 C49 109.2(5) . . ?
C51 C48 C50 108.9(5) . . ?
N4 C52 C53 126.7(4) . . ?
C54 C53 C52 116.9(4) . . ?
C54 C53 C58 120.3(4) . . ?
C58 C53 C52 122.4(4) . . ?
C55 C54 C53 122.6(4) . . ?
C54 C55 C56 115.9(4) . . ?
C54 C55 C59 124.2(4) . . ?
C56 C55 C59 119.9(4) . . ?
C57 C56 C55 125.4(4) . . ?
C56 C57 C58 117.6(4) . . ?
C56 C57 C63 122.5(4) . . ?
C58 C57 C63 119.9(4) . . ?
O4 C58 C53 122.4(4) . . ?
O4 C58 C57 119.5(4) . . ?
C53 C58 C57 118.1(4) . . ?
C55 C59 C60 107.6(4) . . ?
C55 C59 C61 111.6(4) . . ?
C55 C59 C62 111.0(4) . . ?
C61 C59 C60 108.1(5) . . ?
C61 C59 C62 108.8(5) . . ?
C62 C59 C60 109.6(4) . . ?
C57 C63 C64 112.1(4) . . ?
C57 C63 C65 109.6(4) . . ?
C57 C63 C66 110.1(4) . . ?
C64 C63 C65 108.3(4) . . ?
C66 C63 C64 107.2(4) . . ?
C66 C63 C65 109.6(4) . . ?
N4 C67 C68 106.3(3) . . ?
N4 C67 C72 117.1(3) . . ?
C72 C67 C68 110.6(4) . . ?
N3 C68 C67 106.6(3) . . ?
N3 C68 C69 116.1(3) . . ?
C69 C68 C67 112.0(3) . . ?
C70 C69 C68 110.8(3) . . ?
C69 C70 C71 109.4(4) . . ?
C72 C71 C70 111.3(4) . . ?
C67 C72 C71 108.6(4) . . ?
N5 C73 C74 177.7(7) . . ?

loop_
_geom_bond_atom_site_label_1
_geom_bond_atom_site_label_2
_geom_bond_distance
_geom_bond_site_symmetry_2
_geom_bond_publ_flag
Cr1 Cl1 2.3477(12) . ?
Cr1 O1 1.934(3) . ?
Cr1 O2 1.920(3) . ?
Cr1 O5 2.003(3) . ?
Cr1 N1 2.019(3) . ?
Cr1 N2 2.012(3) . ?
Cr2 O3 1.934(3) . ?
Cr2 O4 1.922(3) . ?
Cr2 O5 1.945(3) . ?
Cr2 N3 2.013(3) . ?
Cr2 N4 2.018(3) . ?
Cr2 N5 2.088(4) . ?
O1 C7 1.300(5) . ?
O2 C18 1.313(5) . ?
O3 C39 1.317(5) . ?
O4 C58 1.309(5) . ?
N1 C1 1.280(5) . ?
N1 C31 1.475(5) . ?
N2 C16 1.285(5) . ?
N2 C32 1.481(5) . ?
N3 C37 1.289(5) . ?
N3 C68 1.472(5) . ?
N4 C52 1.278(5) . ?
N4 C67 1.472(5) . ?
N5 C73 1.112(6) . ?
C1 C2 1.444(6) . ?
C2 C3 1.394(5) . ?
C2 C7 1.437(6) . ?
C3 C4 1.370(6) . ?
C4 C5 1.404(6) . ?
C4 C8 1.539(6) . ?
C5 C6 1.382(6) . ?
C6 C7 1.437(6) . ?
C6 C12 1.535(6) . ?
C8 C9 1.533(6) . ?
C8 C10 1.527(6) . ?
C8 C11 1.529(7) . ?
C12 C13 1.529(7) . ?
C12 C14 1.542(6) . ?
C12 C15 1.537(6) . ?
C16 C17 1.441(6) . ?
C17 C18 1.419(6) . ?
C17 C22 1.415(5) . ?
C18 C19 1.433(5) . ?
C19 C20 1.373(5) . ?
C19 C23 1.545(6) . ?
C20 C21 1.406(6) . ?
C21 C22 1.366(6) . ?
C21 C27 1.543(6) . ?
C23 C24 1.554(6) . ?
C23 C25 1.532(6) . ?
C23 C26 1.537(6) . ?
C27 C28 1.536(7) . ?
C27 C29 1.526(7) . ?
C27 C30 1.528(7) . ?
C31 C32 1.538(6) . ?
C31 C36 1.515(6) . ?
C32 C33 1.515(6) . ?
C33 C34 1.526(6) . ?
C34 C35 1.513(7) . ?
C35 C36 1.553(6) . ?
C37 C38 1.446(6) . ?
C38 C39 1.417(6) . ?
C38 C43 1.409(6) . ?
C39 C40 1.430(6) . ?
C40 C41 1.388(6) . ?
C40 C44 1.539(6) . ?
C41 C42 1.406(6) . ?
C42 C43 1.371(6) . ?
C42 C48 1.546(6) . ?
C44 C45 1.541(6) . ?
C44 C46 1.538(7) . ?
C44 C47 1.542(6) . ?
C48 C49 1.548(7) . ?
C48 C50 1.517(8) . ?
C48 C51 1.512(8) . ?
C52 C53 1.443(6) . ?
C53 C54 1.404(6) . ?
C53 C58 1.428(6) . ?
C54 C55 1.369(6) . ?
C55 C56 1.412(6) . ?
C55 C59 1.523(6) . ?
C56 C57 1.379(6) . ?
C57 C58 1.431(6) . ?
C57 C63 1.525(6) . ?
C59 C60 1.546(7) . ?
C59 C61 1.528(7) . ?
C59 C62 1.532(7) . ?
C63 C64 1.535(7) . ?
C63 C65 1.554(7) . ?
C63 C66 1.529(7) . ?
C67 C68 1.541(6) . ?
C67 C72 1.511(6) . ?
C68 C69 1.536(5) . ?
C69 C70 1.520(6) . ?
C70 C71 1.531(7) . ?
C71 C72 1.529(6) . ?
C73 C74 1.479(7) . ?

loop_
_smtbx_masks_void_nr
_smtbx_masks_void_average_x
_smtbx_masks_void_average_y
_smtbx_masks_void_average_z
_smtbx_masks_void_volume
_smtbx_masks_void_count_electrons
_smtbx_masks_void_content
1 0.231 -0.020 -0.053 325.5 11.4 '0.5 MeCN'
2 0.269 0.020 0.447 325.5 11.5 '0.5 MeCN'
3 -0.231 0.480 0.553 325.5 11.8 '0.5 MeCN'
4 -0.269 0.520 0.053 325.5 11.9 '0.5 MeCN'
